data_2211649
loop_
_publ_author_name
'Yang Zhang'
'Ning Ye'
'Douglas A. Keszler'

_publ_section_title
;
 Na~3~Sc~2~(BO~3~)~3~
;
_journal_coeditor_code WM2044
_journal_issue 12
_journal_name_full 'Acta Crystallographica Section E'
_journal_page_first i266
_journal_page_last i268
_journal_paper_doi 10.1107/S1600536806036737
_journal_volume 62
_journal_year 2006
_chemical_formula_iupac 'Na3 Sc2 (B O3)3'
_chemical_formula_structural 'Na3 Sc2 (B O3)3'
_chemical_formula_sum 'B3 Na3 O9 Sc2'
_chemical_formula_weight 335.32
_chemical_name_common 'sodium scandium orthoborate'
_chemical_name_systematic 'Trisodium discandium trisorthoborate'
_space_group_IT_number 167
_symmetry_cell_setting hexagonal
_symmetry_space_group_name_Hall '-R 3 2"c'
_symmetry_space_group_name_H-M 'R -3 c :H'
_cell_angle_alpha 90
_cell_angle_beta 90
_cell_angle_gamma 120
_cell_formula_units_Z 6
_cell_length_a 8.6128(6)
_cell_length_b 8.6128(6)
_cell_length_c 19.897(2)
_cell_measurement_reflns_used 1053
_cell_measurement_temperature 293(2)
_cell_measurement_theta_max 27.48
_cell_measurement_theta_min 2.92
_cell_volume 1278.22(18)
_computing_cell_refinement CrystalClear
_computing_data_collection 'CrystalClear (Rigaku, 2000)'
_computing_data_reduction CrystalClear
_computing_molecular_graphics
;
Balls and Sticks (Kang & Ozawa, 2002) and DIAMOND (Brandenburg,
2004)
;
_computing_publication_material 'enCIFer (Allen <i>et al.</i>,  2005)'
_computing_structure_refinement 'SHELXL97 (Sheldrick, 1997)'
_computing_structure_solution 'SHELXS97 (Sheldrick, 1997)'
_diffrn_ambient_temperature 293.1500
_diffrn_detector_area_resol_mean 14.6306
_diffrn_measured_fraction_theta_full 0.991
_diffrn_measured_fraction_theta_max 0.991
_diffrn_measurement_device_type 'Rigaku Mercury CCD'
_diffrn_measurement_method \w
_diffrn_radiation_monochromator 'Graphite Monochromator'
_diffrn_radiation_source 'fine-focus sealed tube'
_diffrn_radiation_type MoK\a
_diffrn_radiation_wavelength 0.71073
_diffrn_reflns_av_R_equivalents 0.0204
_diffrn_reflns_av_sigmaI/netI 0.0198
_diffrn_reflns_limit_h_max 11
_diffrn_reflns_limit_h_min -11
_diffrn_reflns_limit_k_max 11
_diffrn_reflns_limit_k_min -11
_diffrn_reflns_limit_l_max 25
_diffrn_reflns_limit_l_min -25
_diffrn_reflns_number 2758
_diffrn_reflns_theta_full 27.47
_diffrn_reflns_theta_max 27.47
_diffrn_reflns_theta_min 4.73
_diffrn_standards_number 0
_exptl_absorpt_coefficient_mu 1.774
_exptl_absorpt_correction_T_max 0.850
_exptl_absorpt_correction_T_min 0.723
_exptl_absorpt_correction_type multi-scan
_exptl_absorpt_process_details '(CrystalClear; Rigaku, 2000)'
_exptl_crystal_colour colourless
_exptl_crystal_density_diffrn 2.614
_exptl_crystal_density_method 'not measured'
_exptl_crystal_description block
_exptl_crystal_F_000 972
_exptl_crystal_size_max 0.3
_exptl_crystal_size_mid 0.2
_exptl_crystal_size_min 0.15
_refine_diff_density_max 0.297
_refine_diff_density_min -0.476
_refine_ls_extinction_coef 0.0145(11)
_refine_ls_extinction_expression Fc^*^=kFc[1+0.001xFc^2^\l^3^/sin(2\q)]^-1/4^
_refine_ls_extinction_method SHELXL97
_refine_ls_goodness_of_fit_ref 1.403
_refine_ls_matrix_type full
_refine_ls_number_parameters 29
_refine_ls_number_reflns 329
_refine_ls_number_restraints 0
_refine_ls_restrained_S_all 1.403
_refine_ls_R_factor_gt 0.0189
_refine_ls_shift/su_max 0
_refine_ls_structure_factor_coef Fsqd
_refine_ls_weighting_details 'w=1/[\s^2^(Fo^2^)+(0.0181P)^2^+2.8185P] where P=(Fo^2^+2Fc^2^)/3'
_refine_ls_weighting_scheme calc
_refine_ls_wR_factor_ref 0.0553
_reflns_number_gt 326
_reflns_number_total 329
_reflns_threshold_expression I>2\s(I)
_cod_data_source_file wm2044.cif
_cod_data_source_block I
_cod_original_cell_volume 1278.24(18)
_cod_original_sg_symbol_H-M 'R -3 c'
_cod_database_code 2211649
_cod_database_fobs_code 2211649

loop_
_symmetry_equiv_pos_as_xyz
'x, y, z'
'-y, x-y, z'
'y, x, -z+1/2'
'-x+y, -x, z'
'-x, -x+y, -z+1/2'
'x-y, -y, -z+1/2'
'x+2/3, y+1/3, z+1/3'
'-y+2/3, x-y+1/3, z+1/3'
'y+2/3, x+1/3, -z+5/6'
'-x+y+2/3, -x+1/3, z+1/3'
'-x+2/3, -x+y+1/3, -z+5/6'
'x-y+2/3, -y+1/3, -z+5/6'
'x+1/3, y+2/3, z+2/3'
'-y+1/3, x-y+2/3, z+2/3'
'y+1/3, x+2/3, -z+7/6'
'-x+y+1/3, -x+2/3, z+2/3'
'-x+1/3, -x+y+2/3, -z+7/6'
'x-y+1/3, -y+2/3, -z+7/6'
'-x, -y, -z'
'y, -x+y, -z'
'-y, -x, z-1/2'
'x-y, x, -z'
'x, x-y, z-1/2'
'-x+y, y, z-1/2'
'-x+2/3, -y+1/3, -z+1/3'
'y+2/3, -x+y+1/3, -z+1/3'
'-y+2/3, -x+1/3, z-1/6'
'x-y+2/3, x+1/3, -z+1/3'
'x+2/3, x-y+1/3, z-1/6'
'-x+y+2/3, y+1/3, z-1/6'
'-x+1/3, -y+2/3, -z+2/3'
'y+1/3, -x+y+2/3, -z+2/3'
'-y+1/3, -x+2/3, z+1/6'
'x-y+1/3, x+2/3, -z+2/3'
'x+1/3, x-y+2/3, z+1/6'
'-x+y+1/3, y+2/3, z+1/6'

loop_
_atom_site_type_symbol
_atom_site_label
_atom_site_fract_x
_atom_site_fract_y
_atom_site_fract_z
_atom_site_U_iso_or_equiv
_atom_site_adp_type
_atom_site_calc_flag
_atom_site_refinement_flags
_atom_site_occupancy
Sc Sc 0.6667 0.3333 0.00543(2) 0.0053(2) Uani d S 1
Na Na 1.00211(11) 0.3333 0.0833 0.0220(3) Uani d S 1
O O1 0.69320(16) 0.55068(16) -0.04304(6) 0.0178(3) Uani d . 1
O O2 0.6667 0.15509(17) 0.0833 0.0102(4) Uani d S 1
B B 0.6667 -0.0054(3) 0.0833 0.0072(4) Uani d S 1

loop_
_atom_site_aniso_label
_atom_site_aniso_U_11
_atom_site_aniso_U_22
_atom_site_aniso_U_33
_atom_site_aniso_U_12
_atom_site_aniso_U_13
_atom_site_aniso_U_23
Sc 0.0057(2) 0.0057(2) 0.0045(3) 0.00284(12) 0 0
Na 0.0132(4) 0.0231(5) 0.0330(6) 0.0115(3) 0.0030(2) 0.0059(4)
O1 0.0161(6) 0.0189(6) 0.0221(7) 0.0115(5) 0.0060(4) 0.0128(5)
O2 0.0157(8) 0.0091(5) 0.0081(7) 0.0078(4) -0.0009(5) -0.0004(3)
B 0.0069(10) 0.0076(8) 0.0069(9) 0.0034(5) 0.0003(7) 0.0001(4)

loop_
_atom_type_symbol
_atom_type_description
_atom_type_scat_dispersion_real
_atom_type_scat_dispersion_imag
_atom_type_scat_source
B B 0.0013 0.0007 'International Tables Vol C Tables 4.2.6.8 and 6.1.1.4'
Na Na 0.0362 0.0249 'International Tables Vol C Tables 4.2.6.8 and 6.1.1.4'
O O 0.0106 0.006 'International Tables Vol C Tables 4.2.6.8 and 6.1.1.4'
Sc Sc 0.2519 0.3716 'International Tables Vol C Tables 4.2.6.8 and 6.1.1.4'

loop_
_geom_angle_atom_site_label_1
_geom_angle_atom_site_label_2
_geom_angle_atom_site_label_3
_geom_angle_site_symmetry_1
_geom_angle_site_symmetry_3
_geom_angle
_geom_angle_publ_flag
O1 Sc O1 4_665 2_655 98.99(5) ?
O1 Sc O1 4_665 . 98.99(5) ?
O1 Sc O1 2_655 . 98.99(5) ?
O1 Sc O2 4_665 15_544 162.57(5) ?
O1 Sc O2 2_655 15_544 88.47(4) ?
O1 Sc O2 . 15_544 95.34(4) ?
O1 Sc O2 4_665 2_655 95.34(4) ?
O1 Sc O2 2_655 2_655 162.57(5) ?
O1 Sc O2 . 2_655 88.47(4) ?
O2 Sc O2 15_544 2_655 75.09(5) ?
O1 Sc O2 4_665 . 88.47(4) ?
O1 Sc O2 2_655 . 95.34(4) ?
O1 Sc O2 . . 162.57(5) ?
O2 Sc O2 15_544 . 75.09(4) ?
O2 Sc O2 2_655 . 75.09(4) ?
O1 Na O1 19_765 36_645 58.07(5) ?
O1 Na O2 19_765 . 158.42(3) ?
O1 Na O2 36_645 . 123.49(4) ?
O1 Na O2 19_765 2_655 123.49(4) ?
O1 Na O2 36_645 2_655 158.42(3) ?
O2 Na O2 . 2_655 64.15(7) ?
O1 Na O1 19_765 15_544 129.23(4) ?
O1 Na O1 36_645 15_544 94.78(3) ?
O2 Na O1 . 15_544 72.01(3) ?
O2 Na O1 2_655 15_544 67.37(3) ?
O1 Na O1 19_765 4_665 94.78(3) ?
O1 Na O1 36_645 4_665 129.23(4) ?
O2 Na O1 . 4_665 67.37(3) ?
O2 Na O1 2_655 4_665 72.01(3) ?
O1 Na O1 15_544 4_665 131.68(6) ?
O1 Na O1 19_765 33_655 122.53(3) ?
O1 Na O1 36_645 33_655 70.92(5) ?
O2 Na O1 . 33_655 52.61(4) ?
O2 Na O1 2_655 33_655 113.76(5) ?
O1 Na O1 15_544 33_655 76.13(4) ?
O1 Na O1 4_665 33_655 98.10(3) ?
O1 Na O1 19_765 22_655 70.92(5) ?
O1 Na O1 36_645 22_655 122.54(3) ?
O2 Na O1 . 22_655 113.76(5) ?
O2 Na O1 2_655 22_655 52.60(4) ?
O1 Na O1 15_544 22_655 98.10(3) ?
O1 Na O1 4_665 22_655 76.13(4) ?
B Na O1 15_644 22_655 96.93(3) ?
O1 Na O1 33_655 22_655 166.14(6) ?
B O2 Sc . 15_544 134.72(3) ?
B O2 Sc . . 134.72(3) ?
Sc O2 Sc 15_544 . 90.55(6) ?
B O2 Na . . 92.07(3) ?
Sc O2 Na 15_544 . 88.54(3) ?
Sc O2 Na . . 88.54(3) ?
B O2 Na . 4_665 92.07(3) ?
Sc O2 Na 15_544 4_665 88.54(3) ?
Sc O2 Na . 4_665 88.54(3) ?
Na O2 Na . 4_665 175.85(7) ?
B O1 Sc 27_565 . 165.57(10) ?
B O1 Na 27_565 19_765 91.00(10) ?
Sc O1 Na . 19_765 97.90(4) ?
B O1 Na 27_565 2_655 101.50(7) ?
Sc O1 Na . 2_655 85.10(5) ?
Na O1 Na 19_765 2_655 114.82(5) ?
B O1 Na 27_565 20_565 79.58(8) ?
Sc O1 Na . 20_565 86.41(4) ?
Na O1 Na 19_765 20_565 141.28(5) ?
Na O1 Na 2_655 20_565 103.87(4) ?
O1 B O1 20 33_655 119.94(19) y
O1 B O2 20 . 120.03(9) y
O1 B O2 33_655 . 120.03(9) ?

loop_
_geom_bond_atom_site_label_1
_geom_bond_atom_site_label_2
_geom_bond_site_symmetry_2
_geom_bond_distance
_geom_bond_publ_flag
Sc O1 4_665 2.0146(11) ?
Sc O1 2_655 2.0146(11) ?
Sc O1 . 2.0146(11) y
Sc O2 15_544 2.1816(11) ?
Sc O2 2_655 2.1816(11) ?
Sc O2 . 2.1816(11) y
Sc Sc 15_544 3.1001(9) ?
Sc Na . 3.2787(9) ?
Sc Na 4_665 3.2787(9) ?
Sc Na 2_655 3.2787(9) ?
Sc Na 22_545 3.3630(5) ?
Sc Na 19_765 3.3630(5) ?
Na O1 19_765 2.4302(14) yes
Na O1 36_645 2.4302(14) ?
Na O2 . 2.5037(8) y
Na O2 2_655 2.5037(8) ?
Na O1 15_544 2.7643(13) ?
Na O1 4_665 2.7644(13) y
Na B 15_644 2.807(2) ?
Na O1 33_655 2.8220(12) ?
Na O1 22_655 2.8220(12) y
Na B . 2.9032(12) ?
Na B 2_655 2.9032(12) ?
Na Sc 15_544 3.2786(9) ?
B O2 . 1.382(3) y
O2 Sc 15_544 2.1816(11) ?
O2 Na 4_665 2.5037(8) ?
O1 B 27_565 1.3624(15) ?
O1 Na 19_765 2.4302(14) ?
O1 Na 2_655 2.7644(13) ?
O1 Na 20_565 2.8220(12) ?
B O1 20 1.3624(15) y
B O1 33_655 1.3624(15) ?
B Na 2_645 2.807(2) ?
B Na 4_665 2.9032(12) ?
